data_4342005
loop_
_publ_author_name
'Mondrag\'on, Alexander'
'Flores-Alamo, Marcos'
'Mart\'inez-Alanis, Paulina R'
'Aull\'on, Gabriel'
'Ugalde-Sald\'ivar, V\'ictor M'
'Castillo, Ivan'

_publ_section_title
;
 Electrocatalytic Proton Reduction by Dimeric Nickel Complex of a
 Sterically Demanding Pincer-type NS2 Aminobis(thiophenolate) Ligand.
;
_journal_issue 2
_journal_name_full 'Inorganic chemistry'
_journal_page_first 619
_journal_page_last 627
_journal_paper_doi 10.1021/ic502547y
_journal_volume 54
_journal_year 2015
_chemical_formula_moiety 'C72 H58 F24 N2 S4 Zn2'
_chemical_formula_sum 'C72 H58 F24 N2 S4 Zn2'
_chemical_formula_weight 1666.18
_chemical_name_systematic
;
 ?
;
_space_group_IT_number 2
_symmetry_cell_setting triclinic
_symmetry_Int_Tables_number 2
_symmetry_space_group_name_Hall '-P 1'
_symmetry_space_group_name_H-M 'P -1'
_atom_sites_solution_hydrogens geom
_audit_conform_dict_location ftp://ftp.iucr.org/pub/cif_core.dic
_audit_conform_dict_name cif_core.dic
_audit_conform_dict_version 2.4.3
_audit_creation_date 2014-09-10T11:44:45-00:00
_audit_creation_method 'WinGX routine CIF_UPDATE'
_cell_angle_alpha 93.146(4)
_cell_angle_beta 102.549(4)
_cell_angle_gamma 114.453(6)
_cell_formula_units_Z 2
_cell_length_a 14.8090(10)
_cell_length_b 16.2035(10)
_cell_length_c 17.0702(6)
_cell_measurement_reflns_used 17857
_cell_measurement_temperature 130(2)
_cell_measurement_theta_max 29.6012
_cell_measurement_theta_min 3.4235
_cell_volume 3591.0(4)
_computing_cell_refinement
;
        CrysAlisPro, Agilent Technologies,
        Version 1.171.36.32 (release 02-08-2013 CrysAlis171 .NET)
        (compiled Aug  2 2013,16:46:58)
;
_computing_data_collection
;
        CrysAlisPro, Agilent Technologies,
        Version 1.171.36.32 (release 02-08-2013 CrysAlis171 .NET)
        (compiled Aug  2 2013,16:46:58)
;
_computing_data_reduction
;
        CrysAlisPro, Agilent Technologies,
        Version 1.171.36.32 (release 02-08-2013 CrysAlis171 .NET)
        (compiled Aug  2 2013,16:46:58)
;
_computing_structure_refinement 'SHELXL-2013 (Sheldrick, 2013)'
_diffrn_ambient_temperature 130(2)
_diffrn_detector_area_resol_mean 10.4685
_diffrn_measured_fraction_theta_full 0.997
_diffrn_measured_fraction_theta_max 0.898
_diffrn_measurement_device_type 'Xcalibur, Atlas, Gemini'
_diffrn_measurement_method '\w scans'
_diffrn_orient_matrix_UB_11 0.0371817
_diffrn_orient_matrix_UB_12 0.0439315
_diffrn_orient_matrix_UB_13 -0.0028346
_diffrn_orient_matrix_UB_21 0.0173792
_diffrn_orient_matrix_UB_22 0.0106026
_diffrn_orient_matrix_UB_23 0.0430485
_diffrn_orient_matrix_UB_31 0.0359359
_diffrn_orient_matrix_UB_32 -0.0182528
_diffrn_orient_matrix_UB_33 -0.0005932
_diffrn_radiation_monochromator graphite
_diffrn_radiation_type MoK\a
_diffrn_radiation_wavelength 0.71073
_diffrn_reflns_av_R_equivalents 0.0345
_diffrn_reflns_av_unetI/netI 0.0448
_diffrn_reflns_Laue_measured_fraction_full 0.997
_diffrn_reflns_Laue_measured_fraction_max 0.898
_diffrn_reflns_limit_h_max 18
_diffrn_reflns_limit_h_min -20
_diffrn_reflns_limit_k_max 21
_diffrn_reflns_limit_k_min -22
_diffrn_reflns_limit_l_max 23
_diffrn_reflns_limit_l_min -23
_diffrn_reflns_number 79953
_diffrn_reflns_point_group_measured_fraction_full 0.997
_diffrn_reflns_point_group_measured_fraction_max 0.898
_diffrn_reflns_theta_full 25.242
_diffrn_reflns_theta_max 29.601
_diffrn_reflns_theta_min 3.423
_exptl_absorpt_coefficient_mu 0.89
_exptl_absorpt_correction_T_max 0.87
_exptl_absorpt_correction_T_min 0.776
_exptl_absorpt_correction_type analytical
_exptl_absorpt_process_details
;
        CrysAlisPro, Agilent Technologies,
        Version 1.171.36.32 (release 02-08-2013 CrysAlis171 .NET)
        (compiled Aug  2 2013,16:46:58)
Analytical numeric absorption correction using a multifaceted crystal
                        model based on expressions derived by R.C. Clark & J.S.
        (Clark, R. C. & Reid, J. S. (1995). Acta Cryst. A51, 887-897)
;
_exptl_crystal_colour colourless
_exptl_crystal_density_diffrn 1.541
_exptl_crystal_description block
_exptl_crystal_F_000 1688
_exptl_crystal_size_max 0.35
_exptl_crystal_size_mid 0.3
_exptl_crystal_size_min 0.19
_refine_diff_density_max 2.627
_refine_diff_density_min -1.786
_refine_diff_density_rms 0.097
_refine_ls_extinction_method none
_refine_ls_goodness_of_fit_ref 1.028
_refine_ls_hydrogen_treatment constr
_refine_ls_matrix_type full
_refine_ls_number_parameters 939
_refine_ls_number_reflns 18152
_refine_ls_number_restraints 85
_refine_ls_restrained_S_all 1.025
_refine_ls_R_factor_all 0.0663
_refine_ls_R_factor_gt 0.0505
_refine_ls_shift/su_max 0.001
_refine_ls_shift/su_mean 0
_refine_ls_structure_factor_coef Fsqd
_refine_ls_weighting_details 'w=1/[\s^2^(Fo^2^)+(0.0551P)^2^+9.5786P] where P=(Fo^2^+2Fc^2^)/3'
_refine_ls_weighting_scheme calc
_refine_ls_wR_factor_gt 0.1221
_refine_ls_wR_factor_ref 0.135
_reflns_number_gt 14764
_reflns_number_total 18152
_reflns_threshold_expression 'I > 2\s(I)'
_cod_data_source_file ic502547y_si_003.cif
_cod_data_source_block 2-amd-188zn-e
_cod_depositor_comments 'Adding full bibliography for 4342003--4342007.cif.'
_cod_database_code 4342005
_shelx_estimated_absorpt_t_min 0.746
_shelx_estimated_absorpt_t_max 0.849

loop_
_symmetry_equiv_pos_as_xyz
'x, y, z'
'-x, -y, -z'

loop_
_atom_site_label
_atom_site_type_symbol
_atom_site_fract_x
_atom_site_fract_y
_atom_site_fract_z
_atom_site_U_iso_or_equiv
_atom_site_adp_type
_atom_site_occupancy
_atom_site_calc_flag
_atom_site_disorder_assembly
_atom_site_disorder_group
C1 C 0.1711(2) 0.79834(18) 0.16960(15) 0.0159(5) Uani 1 d . .
C2 C 0.2286(2) 0.86961(18) 0.13253(16) 0.0175(5) Uani 1 d . .
C3 C 0.2385(2) 0.96607(18) 0.14591(16) 0.0172(5) Uani 1 d . .
H3A H 0.2683 0.991 0.2047 0.021 Uiso 1 calc . .
H3B H 0.2879 1.0044 0.117 0.021 Uiso 1 calc . .
C4 C 0.0830(2) 0.92542(18) 0.03363(16) 0.0179(5) Uani 1 d . .
H4A H 0.1339 0.9281 0.0035 0.021 Uiso 1 calc . .
H4B H 0.0457 0.9592 0.007 0.021 Uiso 1 calc . .
C5 C 0.0065(2) 0.82606(18) 0.02371(15) 0.0171(5) Uani 1 d . .
C6 C -0.0858(2) 0.80193(18) 0.04738(16) 0.0171(5) Uani 1 d . .
C7 C -0.1604(2) 0.70980(19) 0.02723(16) 0.0199(5) Uani 1 d . .
C8 C -0.2633(2) 0.68144(19) 0.04397(17) 0.0206(5) Uani 1 d . .
C9 C -0.3498(2) 0.65551(19) -0.02099(18) 0.0213(5) Uani 1 d . .
H9 H -0.3427 0.656 -0.075 0.026 Uiso 1 calc . .
C10 C -0.4465(2) 0.62881(19) -0.00751(19) 0.0238(6) Uani 1 d . .
C11 C -0.5374(2) 0.6080(2) -0.0781(2) 0.0284(6) Uani 1 d . .
C12 C -0.4592(2) 0.6260(2) 0.07041(19) 0.0251(6) Uani 1 d . .
H12 H -0.5254 0.6078 0.0794 0.03 Uiso 1 calc . .
C13 C -0.3729(2) 0.6504(2) 0.13534(19) 0.0244(6) Uani 1 d . .
C14 C -0.3853(3) 0.6489(2) 0.2201(2) 0.0319(7) Uani 1 d . .
C15 C -0.2756(2) 0.67884(19) 0.12267(18) 0.0231(6) Uani 1 d . .
H15 H -0.2173 0.6965 0.1678 0.028 Uiso 1 calc . .
C16 C -0.1406(2) 0.6437(2) -0.01174(18) 0.0238(6) Uani 1 d . .
H16 H -0.1914 0.5816 -0.0244 0.029 Uiso 1 calc . .
C17 C -0.0483(2) 0.6661(2) -0.03257(17) 0.0222(6) Uani 1 d . .
C18 C 0.0228(2) 0.7576(2) -0.01543(16) 0.0203(5) Uani 1 d . .
H18 H 0.0851 0.7744 -0.031 0.024 Uiso 1 calc . .
C19 C -0.0273(3) 0.5931(2) -0.0725(2) 0.0318(7) Uani 1 d . .
H19A H -0.0665 0.575 -0.1298 0.048 Uiso 1 calc . .
H19B H -0.0481 0.5395 -0.0448 0.048 Uiso 1 calc . .
H19C H 0.0463 0.6174 -0.0689 0.048 Uiso 1 calc . .
C20 C 0.1682(2) 1.07609(18) 0.11679(17) 0.0200(5) Uani 1 d . .
H20A H 0.1035 1.0827 0.1 0.024 Uiso 1 calc . .
H20B H 0.2054 1.0956 0.0745 0.024 Uiso 1 calc . .
C21 C 0.2337(2) 1.1416(2) 0.19669(18) 0.0249(6) Uani 1 d . .
H21 H 0.2255 1.1052 0.2422 0.03 Uiso 1 calc . .
C22 C 0.1934(3) 1.2122(3) 0.2084(3) 0.0468(10) Uani 1 d . .
H22A H 0.1961 1.2457 0.1622 0.07 Uiso 1 calc . .
H22B H 0.236 1.2555 0.2587 0.07 Uiso 1 calc . .
H22C H 0.1222 1.1811 0.2118 0.07 Uiso 1 calc . .
C23 C 0.3482(3) 1.1894(2) 0.2006(2) 0.0379(8) Uani 1 d . .
H23A H 0.3755 1.1438 0.2005 0.057 Uiso 1 calc . .
H23B H 0.385 1.2347 0.2505 0.057 Uiso 1 calc . .
H23C H 0.3574 1.2205 0.1533 0.057 Uiso 1 calc . .
C24 C 0.2855(2) 0.8536(2) 0.08285(17) 0.0210(5) Uani 1 d . .
H24 H 0.3243 0.9023 0.0579 0.025 Uiso 1 calc . .
C25 C 0.2872(2) 0.7691(2) 0.06865(18) 0.0241(6) Uani 1 d . .
C26 C 0.2331(2) 0.7003(2) 0.10812(18) 0.0235(6) Uani 1 d . .
H26 H 0.2347 0.6425 0.1005 0.028 Uiso 1 calc . .
C27 C 0.1760(2) 0.71354(18) 0.15888(16) 0.0188(5) Uani 1 d . .
C28 C 0.1274(2) 0.63811(18) 0.20345(17) 0.0199(5) Uani 1 d . .
C29 C 0.0217(2) 0.59587(19) 0.19581(18) 0.0221(6) Uani 1 d . .
H29 H -0.0227 0.6144 0.1602 0.027 Uiso 1 calc . .
C30 C -0.0184(2) 0.52660(19) 0.24045(19) 0.0237(6) Uani 1 d . .
C31 C -0.1327(3) 0.4824(2) 0.2300(2) 0.0327(7) Uani 1 d . .
C32 C 0.0442(2) 0.4971(2) 0.29209(19) 0.0255(6) Uani 1 d . .
H32 H 0.016 0.45 0.3227 0.031 Uiso 1 calc . .
C33 C 0.1488(2) 0.5378(2) 0.29809(19) 0.0255(6) Uani 1 d . .
C34 C 0.2199(3) 0.5066(2) 0.3511(2) 0.0363(8) Uani 1 d . .
C35 C 0.1901(2) 0.60786(19) 0.25473(18) 0.0232(6) Uani 1 d . .
H35 H 0.262 0.6356 0.2601 0.028 Uiso 1 calc . .
C36 C 0.3454(3) 0.7526(3) 0.0115(2) 0.0350(7) Uani 1 d . .
H36A H 0.4 0.7384 0.0419 0.052 Uiso 1 calc . .
H36B H 0.3758 0.8078 -0.0126 0.052 Uiso 1 calc . .
H36C H 0.298 0.7008 -0.0317 0.052 Uiso 1 calc . .
C37 C 0.3955(2) 1.03977(18) 0.46157(16) 0.0170(5) Uani 1 d . .
C38 C 0.3510(2) 0.99020(18) 0.51971(16) 0.0171(5) Uani 1 d . .
C39 C 0.2742(2) 0.89000(18) 0.49842(16) 0.0175(5) Uani 1 d . .
H39A H 0.3032 0.8561 0.4699 0.021 Uiso 1 calc . .
H39B H 0.2664 0.8656 0.5497 0.021 Uiso 1 calc . .
C40 C 0.1234(2) 0.92042(19) 0.48784(16) 0.0174(5) Uani 1 d . .
H40A H 0.1691 0.987 0.4961 0.021 Uiso 1 calc . .
H40B H 0.1218 0.9025 0.5422 0.021 Uiso 1 calc . .
C41 C 0.0162(2) 0.90436(18) 0.44298(16) 0.0172(5) Uani 1 d . .
C42 C -0.0047(2) 0.94580(18) 0.37541(16) 0.0161(5) Uani 1 d . .
C43 C -0.1047(2) 0.93876(18) 0.34585(16) 0.0178(5) Uani 1 d . .
C44 C -0.1332(2) 0.98975(19) 0.28238(17) 0.0188(5) Uani 1 d . .
C45 C -0.0797(2) 1.08506(19) 0.28967(18) 0.0216(5) Uani 1 d . .
H45 H -0.0189 1.1179 0.3324 0.026 Uiso 1 calc . .
C46 C -0.1152(2) 1.1319(2) 0.23473(19) 0.0245(6) Uani 1 d . .
C47 C -0.0615(3) 1.2349(2) 0.2482(2) 0.0320(7) Uani 1 d . .
C48 C -0.2020(2) 1.0860(2) 0.17072(19) 0.0259(6) Uani 1 d . .
H48 H -0.2253 1.1186 0.1331 0.031 Uiso 1 calc . .
C49 C -0.2543(2) 0.9914(2) 0.16256(18) 0.0229(6) Uani 1 d . .
C50 C -0.3483(2) 0.9407(2) 0.09281(19) 0.0285(6) Uani 1 d . .
C51 C -0.2210(2) 0.94336(19) 0.21810(17) 0.0195(5) Uani 1 d . .
H51 H -0.2585 0.8785 0.2121 0.023 Uiso 1 calc . .
C52 C -0.1828(2) 0.88479(19) 0.38018(17) 0.0201(5) Uani 1 d . .
H52 H -0.2504 0.879 0.359 0.024 Uiso 1 calc . .
C53 C -0.1650(2) 0.8395(2) 0.44403(17) 0.0216(5) Uani 1 d . .
C54 C -0.0646(2) 0.8519(2) 0.47516(17) 0.0210(5) Uani 1 d . .
H54 H -0.0503 0.8233 0.5203 0.025 Uiso 1 calc . .
C55 C -0.2510(2) 0.7815(3) 0.4793(2) 0.0327(7) Uani 1 d . .
H55A H -0.2962 0.8115 0.4811 0.049 Uiso 1 calc . .
H55B H -0.2221 0.7745 0.5345 0.049 Uiso 1 calc . .
H55C H -0.2907 0.7209 0.4452 0.049 Uiso 1 calc . .
C56 C 0.1027(2) 0.76823(18) 0.42582(16) 0.0200(5) Uani 1 d . .
H56A H 0.133 0.7415 0.3915 0.024 Uiso 1 calc . .
H56B H 0.0346 0.7585 0.392 0.024 Uiso 1 calc . .
C57 C 0.0847(2) 0.7127(2) 0.49606(18) 0.0268(6) Uani 1 d . .
H57 H 0.0942 0.7548 0.5454 0.032 Uiso 1 calc . .
C58 C 0.1584(3) 0.6688(2) 0.5168(2) 0.0401(8) Uani 1 d . .
H58A H 0.1482 0.6259 0.4693 0.06 Uiso 1 calc . .
H58B H 0.1449 0.6355 0.5624 0.06 Uiso 1 calc . .
H58C H 0.2294 0.7168 0.532 0.06 Uiso 1 calc . .
C59 C -0.0260(3) 0.6373(3) 0.4718(2) 0.0420(9) Uani 1 d . .
H59A H -0.0738 0.6654 0.463 0.063 Uiso 1 calc . .
H59B H -0.0377 0.6004 0.5154 0.063 Uiso 1 calc . .
H59C H -0.0374 0.5978 0.4216 0.063 Uiso 1 calc . .
C60 C 0.3844(2) 1.03118(19) 0.60099(16) 0.0189(5) Uani 1 d . .
H60 H 0.3526 0.9974 0.6391 0.023 Uiso 1 calc . .
C61 C 0.4626(2) 1.1197(2) 0.62850(17) 0.0213(5) Uani 1 d . .
C62 C 0.5034(2) 1.1691(2) 0.57067(17) 0.0213(5) Uani 1 d . .
H62 H 0.5552 1.2305 0.5878 0.026 Uiso 1 calc . .
C63 C 0.4707(2) 1.13165(19) 0.48805(17) 0.0187(5) Uani 1 d . .
C64 C 0.5173(2) 1.19297(19) 0.43114(17) 0.0205(5) Uani 1 d . .
C65 C 0.5270(2) 1.2826(2) 0.43842(19) 0.0260(6) Uani 1 d . .
H65 H 0.5033 1.304 0.479 0.031 Uiso 1 calc . .
C66 C 0.5712(3) 1.3409(2) 0.3866(2) 0.0294(7) Uani 1 d . .
C67 C 0.5795(4) 1.4364(3) 0.3938(3) 0.0452(9) Uani 1 d . .
C68 C 0.6057(2) 1.3116(2) 0.3260(2) 0.0280(6) Uani 1 d . .
H68 H 0.6347 1.3513 0.2901 0.034 Uiso 1 calc . .
C69 C 0.5965(2) 1.2229(2) 0.31941(19) 0.0255(6) Uani 1 d . .
C70 C 0.6318(3) 1.1871(3) 0.2553(2) 0.0351(7) Uani 1 d . .
C71 C 0.5535(2) 1.1641(2) 0.37118(18) 0.0219(6) Uani 1 d . .
H71 H 0.5487 1.1036 0.3657 0.026 Uiso 1 calc . .
C72 C 0.5065(3) 1.1580(2) 0.71812(19) 0.0317(7) Uani 1 d . .
H72A H 0.4538 1.1289 0.7469 0.048 Uiso 1 calc . .
H72B H 0.5284 1.2245 0.7261 0.048 Uiso 1 calc . .
H72C H 0.5657 1.1454 0.7395 0.048 Uiso 1 calc . .
F1 F -0.53135(16) 0.56698(16) -0.14572(13) 0.0425(5) Uani 1 d . .
F2 F -0.54481(16) 0.68441(14) -0.09696(13) 0.0372(5) Uani 1 d . .
F3 F -0.62631(15) 0.55363(15) -0.06369(14) 0.0435(5) Uani 1 d . .
F4 F -0.3195(2) 0.6265(2) 0.26831(15) 0.0698(9) Uani 1 d . .
F5 F -0.47885(19) 0.59085(16) 0.22319(14) 0.0513(6) Uani 1 d . .
F6 F -0.3714(2) 0.73091(15) 0.25465(14) 0.0535(7) Uani 1 d . .
F7 F -0.17103(19) 0.54323(17) 0.2287(2) 0.0675(9) Uani 1 d . .
F8 F -0.18277(17) 0.42330(18) 0.16087(15) 0.0559(7) Uani 1 d . .
F9 F -0.15904(17) 0.43537(18) 0.28947(16) 0.0528(6) Uani 1 d . .
F10 F 0.1782(2) 0.4556(3) 0.4021(2) 0.0815(11) Uani 1 d . .
F11 F 0.2469(3) 0.4555(3) 0.3075(2) 0.0873(11) Uani 1 d . .
F12 F 0.3056(2) 0.5754(2) 0.3926(2) 0.0892(12) Uani 1 d . .
F13 F -0.1154(3) 1.2708(2) 0.1952(2) 0.0515(5) Uani 0.706(3) d A 1
F14 F -0.0519(3) 1.2713(2) 0.3194(3) 0.0515(5) Uani 0.706(3) d A 1
F15 F 0.0262(3) 1.2675(2) 0.2282(2) 0.0515(5) Uani 0.706(3) d A 1
F13A F -0.1028(8) 1.2719(5) 0.2978(6) 0.0515(5) Uani 0.294(3) d A 2
F14A F 0.0357(7) 1.2676(5) 0.3141(6) 0.0515(5) Uani 0.294(3) d A 2
F15A F -0.0339(7) 1.2723(5) 0.1934(6) 0.0515(5) Uani 0.294(3) d A 2
F16 F -0.3922(2) 0.85155(17) 0.09276(16) 0.0646(8) Uani 1 d . .
F17 F -0.3275(2) 0.9497(2) 0.02183(14) 0.0736(9) Uani 1 d . .
F18 F -0.4195(2) 0.9687(3) 0.0932(2) 0.0897(12) Uani 1 d . .
F19 F 0.6819(5) 1.4990(3) 0.4091(4) 0.0609(7) Uani 0.574(8) d B 1
F20 F 0.5325(6) 1.4541(4) 0.3277(4) 0.0609(7) Uani 0.574(8) d B 1
F21 F 0.5480(6) 1.4574(4) 0.4556(5) 0.0609(7) Uani 0.574(8) d B 1
F19A F 0.6587(7) 1.4978(5) 0.3724(6) 0.0609(7) Uani 0.426(8) d B 2
F20A F 0.4941(8) 1.4354(5) 0.3385(5) 0.0609(7) Uani 0.426(8) d B 2
F21A F 0.5828(7) 1.4716(6) 0.4670(6) 0.0609(7) Uani 0.426(8) d B 2
F22 F 0.5593(3) 1.1098(2) 0.2113(2) 0.0495(5) Uani 0.788(3) d C 1
F23 F 0.7028(3) 1.1585(3) 0.2891(2) 0.0495(5) Uani 0.788(3) d C 1
F24 F 0.6710(3) 1.2449(2) 0.20851(19) 0.0495(5) Uani 0.788(3) d C 1
F22A F 0.5395(10) 1.1337(9) 0.1822(8) 0.0495(5) Uani 0.212(3) d C 2
F23A F 0.6522(11) 1.1132(9) 0.2627(8) 0.0495(5) Uani 0.212(3) d C 2
F24A F 0.7399(11) 1.2052(10) 0.3034(8) 0.0495(5) Uani 0.212(3) d C 2
N1 N 0.14115(17) 0.97616(15) 0.11884(13) 0.0155(4) Uani 1 d . .
N2 N 0.16931(16) 0.86967(15) 0.44650(13) 0.0149(4) Uani 1 d . .
S1 S 0.09582(5) 1.01042(4) 0.32969(4) 0.01556(12) Uani 1 d . .
S2 S 0.08912(5) 0.80781(4) 0.22881(4) 0.01542(12) Uani 1 d . .
S3 S -0.10952(5) 0.88448(5) 0.10154(4) 0.01805(13) Uani 1 d . .
S4 S 0.36008(5) 0.98753(5) 0.35869(4) 0.01996(14) Uani 1 d . .
Zn1 Zn 0.04258(2) 0.92842(2) 0.19388(2) 0.01566(7) Uani 1 d . .
Zn2 Zn 0.19080(2) 0.92081(2) 0.34152(2) 0.01511(7) Uani 1 d . .

loop_
_atom_site_aniso_label
_atom_site_aniso_U_11
_atom_site_aniso_U_22
_atom_site_aniso_U_33
_atom_site_aniso_U_23
_atom_site_aniso_U_13
_atom_site_aniso_U_12
C1 0.0155(11) 0.0205(12) 0.0113(11) 0.0003(9) 0.0023(9) 0.0084(10)
C2 0.0162(12) 0.0220(13) 0.0154(12) 0.0027(10) 0.0028(10) 0.0099(10)
C3 0.0170(12) 0.0202(12) 0.0144(12) 0.0052(9) 0.0041(10) 0.0079(10)
C4 0.0191(12) 0.0218(13) 0.0123(12) 0.0036(9) 0.0031(10) 0.0089(10)
C5 0.0175(12) 0.0200(12) 0.0111(11) 0.0008(9) 0.0007(9) 0.0074(10)
C6 0.0191(12) 0.0195(12) 0.0137(12) 0.0017(9) 0.0030(10) 0.0101(10)
C7 0.0208(13) 0.0216(13) 0.0154(12) 0.0021(10) 0.0039(10) 0.0080(11)
C8 0.0204(13) 0.0181(12) 0.0221(14) 0.0018(10) 0.0069(11) 0.0069(10)
C9 0.0226(13) 0.0186(12) 0.0216(14) 0.0022(10) 0.0064(11) 0.0077(11)
C10 0.0225(14) 0.0189(13) 0.0289(15) 0.0022(11) 0.0049(12) 0.0092(11)
C11 0.0228(14) 0.0288(15) 0.0332(17) 0.0006(12) 0.0059(12) 0.0121(12)
C12 0.0243(14) 0.0204(13) 0.0326(16) 0.0054(11) 0.0126(12) 0.0091(11)
C13 0.0285(15) 0.0195(13) 0.0257(15) 0.0048(11) 0.0114(12) 0.0088(11)
C14 0.0374(17) 0.0300(16) 0.0293(16) 0.0076(13) 0.0176(14) 0.0111(14)
C15 0.0232(14) 0.0199(13) 0.0230(14) 0.0030(11) 0.0057(11) 0.0067(11)
C16 0.0248(14) 0.0191(13) 0.0224(14) -0.0003(10) 0.0053(11) 0.0057(11)
C17 0.0268(14) 0.0227(13) 0.0167(13) -0.0007(10) 0.0037(11) 0.0118(11)
C18 0.0203(13) 0.0273(14) 0.0128(12) 0.0008(10) 0.0027(10) 0.0113(11)
C19 0.0357(17) 0.0246(15) 0.0358(18) -0.0045(13) 0.0118(14) 0.0137(13)
C20 0.0226(13) 0.0186(12) 0.0182(13) 0.0054(10) 0.0043(10) 0.0087(11)
C21 0.0253(14) 0.0207(13) 0.0222(14) 0.0016(11) 0.0045(11) 0.0050(11)
C22 0.047(2) 0.0327(19) 0.055(2) -0.0133(17) 0.0057(19) 0.0181(17)
C23 0.0264(16) 0.0278(16) 0.046(2) 0.0056(14) 0.0001(15) 0.0035(13)
C24 0.0174(12) 0.0275(14) 0.0194(13) 0.0049(11) 0.0074(10) 0.0097(11)
C25 0.0209(13) 0.0314(15) 0.0216(14) 0.0000(11) 0.0066(11) 0.0131(12)
C26 0.0234(14) 0.0239(14) 0.0259(15) -0.0010(11) 0.0067(11) 0.0134(11)
C27 0.0183(12) 0.0199(12) 0.0173(13) 0.0010(10) 0.0035(10) 0.0084(10)
C28 0.0222(13) 0.0164(12) 0.0206(13) -0.0008(10) 0.0053(11) 0.0087(10)
C29 0.0225(13) 0.0180(12) 0.0234(14) -0.0022(10) 0.0035(11) 0.0083(11)
C30 0.0217(13) 0.0180(13) 0.0297(15) -0.0001(11) 0.0076(12) 0.0070(11)
C31 0.0252(15) 0.0250(15) 0.046(2) 0.0061(14) 0.0111(14) 0.0077(12)
C32 0.0294(15) 0.0189(13) 0.0269(15) 0.0041(11) 0.0086(12) 0.0086(11)
C33 0.0274(15) 0.0217(14) 0.0255(15) 0.0019(11) 0.0031(12) 0.0110(12)
C34 0.0334(17) 0.0332(17) 0.041(2) 0.0150(15) 0.0054(15) 0.0142(14)
C35 0.0207(13) 0.0201(13) 0.0267(15) 0.0014(11) 0.0038(11) 0.0084(11)
C36 0.0336(17) 0.0409(18) 0.0372(18) 0.0007(14) 0.0207(15) 0.0178(15)
C37 0.0156(12) 0.0208(12) 0.0162(12) 0.0025(10) 0.0037(10) 0.0099(10)
C38 0.0146(11) 0.0215(12) 0.0165(12) 0.0037(10) 0.0031(10) 0.0096(10)
C39 0.0157(12) 0.0219(13) 0.0153(12) 0.0041(10) 0.0026(10) 0.0093(10)
C40 0.0180(12) 0.0233(13) 0.0125(12) 0.0017(9) 0.0046(10) 0.0103(10)
C41 0.0167(12) 0.0216(12) 0.0134(12) -0.0015(9) 0.0036(10) 0.0092(10)
C42 0.0174(12) 0.0176(12) 0.0140(12) -0.0010(9) 0.0051(9) 0.0082(10)
C43 0.0187(12) 0.0185(12) 0.0156(12) -0.0012(9) 0.0031(10) 0.0087(10)
C44 0.0182(12) 0.0223(13) 0.0201(13) 0.0016(10) 0.0075(10) 0.0120(10)
C45 0.0187(13) 0.0218(13) 0.0252(14) -0.0021(11) 0.0079(11) 0.0093(11)
C46 0.0263(14) 0.0214(13) 0.0333(16) 0.0051(11) 0.0180(12) 0.0125(11)
C47 0.0390(18) 0.0236(15) 0.0408(19) 0.0079(13) 0.0231(15) 0.0143(13)
C48 0.0302(15) 0.0306(15) 0.0277(15) 0.0110(12) 0.0145(13) 0.0195(13)
C49 0.0208(13) 0.0301(15) 0.0218(14) 0.0057(11) 0.0071(11) 0.0142(12)
C50 0.0244(14) 0.0383(17) 0.0238(15) 0.0087(13) 0.0046(12) 0.0149(13)
C51 0.0170(12) 0.0209(13) 0.0220(13) 0.0016(10) 0.0062(10) 0.0091(10)
C52 0.0157(12) 0.0241(13) 0.0200(13) -0.0017(10) 0.0035(10) 0.0096(10)
C53 0.0187(13) 0.0251(14) 0.0184(13) 0.0001(10) 0.0069(10) 0.0067(11)
C54 0.0226(13) 0.0275(14) 0.0147(12) 0.0020(10) 0.0064(10) 0.0122(11)
C55 0.0219(14) 0.0444(19) 0.0307(17) 0.0109(14) 0.0120(13) 0.0103(14)
C56 0.0225(13) 0.0198(13) 0.0161(12) 0.0028(10) 0.0058(10) 0.0072(11)
C57 0.0342(16) 0.0215(14) 0.0191(14) 0.0065(11) 0.0091(12) 0.0054(12)
C58 0.049(2) 0.0273(16) 0.0367(19) 0.0149(14) 0.0023(16) 0.0124(15)
C59 0.0390(19) 0.0318(18) 0.045(2) 0.0123(15) 0.0185(17) 0.0015(15)
C60 0.0180(12) 0.0258(13) 0.0160(12) 0.0056(10) 0.0055(10) 0.0116(11)
C61 0.0194(13) 0.0271(14) 0.0182(13) 0.0012(10) 0.0032(10) 0.0121(11)
C62 0.0171(12) 0.0236(13) 0.0209(14) 0.0011(10) 0.0026(10) 0.0081(11)
C63 0.0159(12) 0.0232(13) 0.0193(13) 0.0055(10) 0.0049(10) 0.0102(10)
C64 0.0144(12) 0.0233(13) 0.0221(14) 0.0062(11) 0.0036(10) 0.0069(10)
C65 0.0262(15) 0.0259(15) 0.0242(15) 0.0048(11) 0.0047(12) 0.0107(12)
C66 0.0296(16) 0.0231(14) 0.0304(16) 0.0078(12) 0.0031(13) 0.0084(12)
C67 0.065(3) 0.0308(18) 0.042(2) 0.0139(16) 0.0166(19) 0.0200(18)
C68 0.0219(14) 0.0305(15) 0.0296(16) 0.0148(12) 0.0067(12) 0.0083(12)
C69 0.0164(13) 0.0329(16) 0.0276(15) 0.0107(12) 0.0072(11) 0.0097(12)
C70 0.0358(18) 0.0405(19) 0.0403(19) 0.0171(15) 0.0229(16) 0.0198(15)
C71 0.0152(12) 0.0248(14) 0.0270(15) 0.0081(11) 0.0050(11) 0.0098(11)
C72 0.0323(16) 0.0359(17) 0.0197(15) -0.0026(12) 0.0027(12) 0.0110(14)
F1 0.0377(11) 0.0526(13) 0.0325(11) -0.0136(9) -0.0048(9) 0.0248(10)
F2 0.0394(11) 0.0403(11) 0.0404(11) 0.0108(9) 0.0084(9) 0.0259(9)
F3 0.0209(9) 0.0463(12) 0.0522(13) 0.0078(10) 0.0039(9) 0.0068(9)
F4 0.0795(19) 0.135(3) 0.0370(13) 0.0452(16) 0.0320(13) 0.075(2)
F5 0.0513(14) 0.0470(13) 0.0426(13) 0.0031(10) 0.0310(11) 0.0003(11)
F6 0.0828(18) 0.0327(11) 0.0372(12) -0.0026(9) 0.0319(12) 0.0109(11)
F7 0.0355(12) 0.0433(13) 0.141(3) 0.0288(16) 0.0395(15) 0.0237(11)
F8 0.0275(11) 0.0616(15) 0.0502(14) -0.0073(12) -0.0004(10) -0.0004(10)
F9 0.0319(11) 0.0619(15) 0.0570(15) 0.0223(12) 0.0196(11) 0.0079(11)
F10 0.0586(17) 0.116(3) 0.091(2) 0.081(2) 0.0278(16) 0.0465(18)
F11 0.114(3) 0.124(3) 0.074(2) 0.0211(19) 0.0156(19) 0.104(3)
F12 0.0568(17) 0.0530(16) 0.109(3) 0.0271(16) -0.0440(17) 0.0078(13)
F13 0.0584(13) 0.0249(7) 0.0678(13) 0.0096(8) 0.0172(11) 0.0145(9)
F14 0.0584(13) 0.0249(7) 0.0678(13) 0.0096(8) 0.0172(11) 0.0145(9)
F15 0.0584(13) 0.0249(7) 0.0678(13) 0.0096(8) 0.0172(11) 0.0145(9)
F13A 0.0584(13) 0.0249(7) 0.0678(13) 0.0096(8) 0.0172(11) 0.0145(9)
F14A 0.0584(13) 0.0249(7) 0.0678(13) 0.0096(8) 0.0172(11) 0.0145(9)
F15A 0.0584(13) 0.0249(7) 0.0678(13) 0.0096(8) 0.0172(11) 0.0145(9)
F16 0.0540(15) 0.0432(13) 0.0549(16) 0.0134(11) -0.0244(12) 0.0000(11)
F17 0.0519(15) 0.110(2) 0.0229(11) 0.0149(13) 0.0056(11) 0.0026(15)
F18 0.0513(16) 0.112(3) 0.098(2) -0.045(2) -0.0316(16) 0.0603(18)
F19 0.085(2) 0.0348(11) 0.0641(15) 0.0188(11) 0.0190(17) 0.0268(14)
F20 0.085(2) 0.0348(11) 0.0641(15) 0.0188(11) 0.0190(17) 0.0268(14)
F21 0.085(2) 0.0348(11) 0.0641(15) 0.0188(11) 0.0190(17) 0.0268(14)
F19A 0.085(2) 0.0348(11) 0.0641(15) 0.0188(11) 0.0190(17) 0.0268(14)
F20A 0.085(2) 0.0348(11) 0.0641(15) 0.0188(11) 0.0190(17) 0.0268(14)
F21A 0.085(2) 0.0348(11) 0.0641(15) 0.0188(11) 0.0190(17) 0.0268(14)
F22 0.0625(12) 0.0543(12) 0.0496(11) 0.0192(9) 0.0375(10) 0.0304(10)
F23 0.0625(12) 0.0543(12) 0.0496(11) 0.0192(9) 0.0375(10) 0.0304(10)
F24 0.0625(12) 0.0543(12) 0.0496(11) 0.0192(9) 0.0375(10) 0.0304(10)
F22A 0.0625(12) 0.0543(12) 0.0496(11) 0.0192(9) 0.0375(10) 0.0304(10)
F23A 0.0625(12) 0.0543(12) 0.0496(11) 0.0192(9) 0.0375(10) 0.0304(10)
F24A 0.0625(12) 0.0543(12) 0.0496(11) 0.0192(9) 0.0375(10) 0.0304(10)
N1 0.0160(10) 0.0169(10) 0.0134(10) 0.0028(8) 0.0028(8) 0.0074(8)
N2 0.0142(10) 0.0181(10) 0.0136(10) 0.0029(8) 0.0047(8) 0.0078(8)
S1 0.0152(3) 0.0168(3) 0.0151(3) 0.0011(2) 0.0043(2) 0.0075(2)
S2 0.0175(3) 0.0163(3) 0.0138(3) 0.0024(2) 0.0062(2) 0.0077(2)
S3 0.0167(3) 0.0209(3) 0.0168(3) 0.0000(2) 0.0024(2) 0.0097(2)
S4 0.0162(3) 0.0281(3) 0.0145(3) 0.0022(2) 0.0054(2) 0.0083(3)
Zn1 0.01598(14) 0.01851(15) 0.01283(14) 0.00219(11) 0.00362(11) 0.00800(12)
Zn2 0.01525(14) 0.01870(15) 0.01209(14) 0.00245(11) 0.00405(11) 0.00790(11)

loop_
_atom_type_symbol
_atom_type_description
_atom_type_scat_dispersion_real
_atom_type_scat_dispersion_imag
_atom_type_scat_source
C C 0.0033 0.0016 'International Tables Vol C Tables 4.2.6.8 and 6.1.1.4'
H H 0 0 'International Tables Vol C Tables 4.2.6.8 and 6.1.1.4'
N N 0.0061 0.0033 'International Tables Vol C Tables 4.2.6.8 and 6.1.1.4'
F F 0.0171 0.0103 'International Tables Vol C Tables 4.2.6.8 and 6.1.1.4'
S S 0.1246 0.1234 'International Tables Vol C Tables 4.2.6.8 and 6.1.1.4'
Zn Zn 0.2839 1.4301 'International Tables Vol C Tables 4.2.6.8 and 6.1.1.4'

loop_
_exptl_crystal_face_index_h
_exptl_crystal_face_index_k
_exptl_crystal_face_index_l
_exptl_crystal_face_perp_dist
-6 18 -16 0.0939
6 -18 16 0.0939
19 -7 -15 0.1662
-19 7 15 0.1662
0 -16 -12 0.1367
0 16 12 0.1367
-17 2 -7 0.1505
17 -2 7 0.1505
-14 12 -14 0.0936
-5 21 -12 0.1101
-3 -17 15 0.1071
16 3 -16 0.1406
4 18 0 0.1285

loop_
_geom_angle_atom_site_label_1
_geom_angle_atom_site_label_2
_geom_angle_atom_site_label_3
_geom_angle
C2 C1 C27 118.8(2)
C2 C1 S2 123.6(2)
C27 C1 S2 117.6(2)
C1 C2 C24 119.3(2)
C1 C2 C3 124.0(2)
C24 C2 C3 116.6(2)
N1 C3 C2 116.0(2)
N1 C3 H3A 108.3
C2 C3 H3A 108.3
N1 C3 H3B 108.3
C2 C3 H3B 108.3
H3A C3 H3B 107.4
N1 C4 C5 117.8(2)
N1 C4 H4A 107.9
C5 C4 H4A 107.9
N1 C4 H4B 107.9
C5 C4 H4B 107.9
H4A C4 H4B 107.2
C18 C5 C6 119.3(2)
C18 C5 C4 119.6(2)
C6 C5 C4 120.9(2)
C7 C6 C5 118.6(2)
C7 C6 S3 119.6(2)
C5 C6 S3 121.8(2)
C16 C7 C6 120.1(3)
C16 C7 C8 118.8(2)
C6 C7 C8 121.1(2)
C9 C8 C15 118.8(3)
C9 C8 C7 119.0(3)
C15 C8 C7 122.1(3)
C10 C9 C8 120.5(3)
C10 C9 H9 119.8
C8 C9 H9 119.8
C12 C10 C9 121.0(3)
C12 C10 C11 119.5(3)
C9 C10 C11 119.4(3)
F3 C11 F1 107.2(3)
F3 C11 F2 106.5(3)
F1 C11 F2 105.9(3)
F3 C11 C10 112.8(3)
F1 C11 C10 112.2(3)
F2 C11 C10 111.8(3)
C10 C12 C13 118.5(3)
C10 C12 H12 120.7
C13 C12 H12 120.7
C15 C13 C12 120.9(3)
C15 C13 C14 119.9(3)
C12 C13 C14 119.2(3)
F4 C14 F5 107.0(3)
F4 C14 F6 106.8(3)
F5 C14 F6 104.9(3)
F4 C14 C13 112.7(3)
F5 C14 C13 113.1(3)
F6 C14 C13 111.7(3)
C13 C15 C8 120.2(3)
C13 C15 H15 119.9
C8 C15 H15 119.9
C17 C16 C7 121.8(3)
C17 C16 H16 119.1
C7 C16 H16 119.1
C18 C17 C16 117.6(3)
C18 C17 C19 121.5(3)
C16 C17 C19 120.9(3)
C17 C18 C5 122.6(3)
C17 C18 H18 118.7
C5 C18 H18 118.7
C17 C19 H19A 109.5
C17 C19 H19B 109.5
H19A C19 H19B 109.5
C17 C19 H19C 109.5
H19A C19 H19C 109.5
H19B C19 H19C 109.5
N1 C20 C21 115.8(2)
N1 C20 H20A 108.3
C21 C20 H20A 108.3
N1 C20 H20B 108.3
C21 C20 H20B 108.3
H20A C20 H20B 107.4
C22 C21 C23 110.2(3)
C22 C21 C20 108.8(3)
C23 C21 C20 113.3(3)
C22 C21 H21 108.1
C23 C21 H21 108.1
C20 C21 H21 108.1
C21 C22 H22A 109.5
C21 C22 H22B 109.5
H22A C22 H22B 109.5
C21 C22 H22C 109.5
H22A C22 H22C 109.5
H22B C22 H22C 109.5
C21 C23 H23A 109.5
C21 C23 H23B 109.5
H23A C23 H23B 109.5
C21 C23 H23C 109.5
H23A C23 H23C 109.5
H23B C23 H23C 109.5
C25 C24 C2 122.5(3)
C25 C24 H24 118.8
C2 C24 H24 118.8
C26 C25 C24 117.6(3)
C26 C25 C36 121.2(3)
C24 C25 C36 121.2(3)
C25 C26 C27 121.9(3)
C25 C26 H26 119.1
C27 C26 H26 119.1
C26 C27 C1 119.8(3)
C26 C27 C28 117.8(2)
C1 C27 C28 122.3(2)
C35 C28 C29 118.7(3)
C35 C28 C27 118.4(3)
C29 C28 C27 122.9(3)
C30 C29 C28 119.9(3)
C30 C29 H29 120.1
C28 C29 H29 120.1
C32 C30 C29 121.4(3)
C32 C30 C31 120.4(3)
C29 C30 C31 118.2(3)
F7 C31 F8 106.7(3)
F7 C31 F9 106.6(3)
F8 C31 F9 106.4(3)
F7 C31 C30 112.5(3)
F8 C31 C30 111.8(3)
F9 C31 C30 112.4(3)
C33 C32 C30 118.5(3)
C33 C32 H32 120.7
C30 C32 H32 120.7
C32 C33 C35 120.7(3)
C32 C33 C34 120.8(3)
C35 C33 C34 118.5(3)
F12 C34 F10 108.3(4)
F12 C34 F11 105.9(4)
F10 C34 F11 105.4(3)
F12 C34 C33 112.3(3)
F10 C34 C33 113.2(3)
F11 C34 C33 111.3(3)
C33 C35 C28 120.9(3)
C33 C35 H35 119.6
C28 C35 H35 119.6
C25 C36 H36A 109.5
C25 C36 H36B 109.5
H36A C36 H36B 109.5
C25 C36 H36C 109.5
H36A C36 H36C 109.5
H36B C36 H36C 109.5
C63 C37 C38 118.1(2)
C63 C37 S4 120.8(2)
C38 C37 S4 121.0(2)
C60 C38 C37 119.9(2)
C60 C38 C39 117.8(2)
C37 C38 C39 122.1(2)
N2 C39 C38 116.1(2)
N2 C39 H39A 108.3
C38 C39 H39A 108.3
N2 C39 H39B 108.3
C38 C39 H39B 108.3
H39A C39 H39B 107.4
N2 C40 C41 115.3(2)
N2 C40 H40A 108.5
C41 C40 H40A 108.5
N2 C40 H40B 108.5
C41 C40 H40B 108.5
H40A C40 H40B 107.5
C54 C41 C42 118.9(2)
C54 C41 C40 117.5(2)
C42 C41 C40 123.4(2)
C41 C42 C43 119.1(2)
C41 C42 S1 120.4(2)
C43 C42 S1 120.4(2)
C52 C43 C42 119.3(3)
C52 C43 C44 116.3(2)
C42 C43 C44 124.3(2)
C51 C44 C45 118.4(3)
C51 C44 C43 119.7(2)
C45 C44 C43 121.6(3)
C46 C45 C44 120.3(3)
C46 C45 H45 119.9
C44 C45 H45 119.9
C48 C46 C45 121.3(3)
C48 C46 C47 119.5(3)
C45 C46 C47 119.1(3)
F14 C47 F15 111.9(4)
F14 C47 F13 105.8(3)
F15 C47 F13 100.3(3)
F15A C47 F13A 119.8(6)
F15A C47 F14A 103.4(6)
F13A C47 F14A 90.3(6)
F15A C47 C46 118.5(5)
F14 C47 C46 113.1(3)
F15 C47 C46 113.4(3)
F13 C47 C46 111.4(3)
F13A C47 C46 110.7(4)
F14A C47 C46 109.4(4)
C46 C48 C49 118.6(3)
C46 C48 H48 120.7
C49 C48 H48 120.7
C48 C49 C51 120.9(3)
C48 C49 C50 119.0(3)
C51 C49 C50 120.1(3)
F18 C50 F17 107.2(3)
F18 C50 F16 106.0(3)
F17 C50 F16 105.2(3)
F18 C50 C49 112.4(3)
F17 C50 C49 112.3(3)
F16 C50 C49 113.1(3)
C44 C51 C49 120.4(3)
C44 C51 H51 119.8
C49 C51 H51 119.8
C53 C52 C43 122.3(3)
C53 C52 H52 118.9
C43 C52 H52 118.9
C52 C53 C54 117.2(3)
C52 C53 C55 120.9(3)
C54 C53 C55 121.8(3)
C53 C54 C41 122.9(3)
C53 C54 H54 118.5
C41 C54 H54 118.5
C53 C55 H55A 109.5
C53 C55 H55B 109.5
H55A C55 H55B 109.5
C53 C55 H55C 109.5
H55A C55 H55C 109.5
H55B C55 H55C 109.5
N2 C56 C57 118.4(2)
N2 C56 H56A 107.7
C57 C56 H56A 107.7
N2 C56 H56B 107.7
C57 C56 H56B 107.7
H56A C56 H56B 107.1
C58 C57 C59 109.1(3)
C58 C57 C56 112.6(3)
C59 C57 C56 108.7(3)
C58 C57 H57 108.8
C59 C57 H57 108.8
C56 C57 H57 108.8
C57 C58 H58A 109.5
C57 C58 H58B 109.5
H58A C58 H58B 109.5
C57 C58 H58C 109.5
H58A C58 H58C 109.5
H58B C58 H58C 109.5
C57 C59 H59A 109.5
C57 C59 H59B 109.5
H59A C59 H59B 109.5
C57 C59 H59C 109.5
H59A C59 H59C 109.5
H59B C59 H59C 109.5
C61 C60 C38 122.4(3)
C61 C60 H60 118.8
C38 C60 H60 118.8
C62 C61 C60 117.3(3)
C62 C61 C72 121.3(3)
C60 C61 C72 121.3(3)
C61 C62 C63 122.3(3)
C61 C62 H62 118.9
C63 C62 H62 118.9
C62 C63 C37 119.8(3)
C62 C63 C64 117.3(2)
C37 C63 C64 122.9(2)
C65 C64 C71 118.3(3)
C65 C64 C63 119.6(3)
C71 C64 C63 122.1(3)
C66 C65 C64 120.3(3)
C66 C65 H65 119.8
C64 C65 H65 119.8
C68 C66 C65 121.3(3)
C68 C66 C67 118.6(3)
C65 C66 C67 120.0(3)
F20 C67 F21 109.2(5)
F19A C67 F21A 106.5(5)
F20 C67 F19 105.4(4)
F21 C67 F19 105.5(4)
F19A C67 F20A 103.7(5)
F21A C67 F20A 107.8(6)
F20 C67 C66 114.0(4)
F21 C67 C66 112.9(4)
F19A C67 C66 115.0(5)
F21A C67 C66 114.9(5)
F19 C67 C66 109.3(4)
F20A C67 C66 108.2(4)
C69 C68 C66 118.1(3)
C69 C68 H68 121
C66 C68 H68 121
C68 C69 C71 121.3(3)
C68 C69 C70 120.6(3)
C71 C69 C70 118.0(3)
F24 C70 F22 110.2(3)
F24 C70 F23 107.3(3)
F22 C70 F23 100.2(3)
F24 C70 C69 115.3(3)
F22 C70 C69 111.9(3)
F23 C70 C69 110.8(3)
F23A C70 C69 120.7(5)
F23A C70 F22A 91.7(8)
C69 C70 F22A 108.8(5)
F23A C70 F24A 62.8(7)
C69 C70 F24A 100.6(5)
F22A C70 F24A 148.4(7)
C69 C71 C64 120.6(3)
C69 C71 H71 119.7
C64 C71 H71 119.7
C61 C72 H72A 109.5
C61 C72 H72B 109.5
H72A C72 H72B 109.5
C61 C72 H72C 109.5
H72A C72 H72C 109.5
H72B C72 H72C 109.5
C70 F23A F24A 64.2(8)
F23A F24A C70 53.0(7)
C3 N1 C20 108.5(2)
C3 N1 C4 110.7(2)
C20 N1 C4 107.0(2)
C3 N1 Zn1 113.56(16)
C20 N1 Zn1 108.84(16)
C4 N1 Zn1 107.91(15)
C56 N2 C40 113.0(2)
C56 N2 C39 110.9(2)
C40 N2 C39 109.6(2)
C56 N2 Zn2 108.92(16)
C40 N2 Zn2 107.84(16)
C39 N2 Zn2 106.28(15)
C42 S1 Zn2 100.72(9)
C42 S1 Zn1 104.75(9)
Zn2 S1 Zn1 77.69(2)
C1 S2 Zn2 107.99(9)
C1 S2 Zn1 109.86(9)
Zn2 S2 Zn1 79.26(2)
C6 S3 Zn1 89.87(9)
C37 S4 Zn2 97.65(9)
N1 Zn1 S3 99.53(6)
N1 Zn1 S2 95.40(6)
S3 Zn1 S2 115.74(3)
N1 Zn1 S1 118.19(6)
S3 Zn1 S1 127.55(3)
S2 Zn1 S1 96.57(2)
N1 Zn1 Zn2 99.65(6)
S3 Zn1 Zn2 156.82(2)
S2 Zn1 Zn2 49.371(17)
S1 Zn1 Zn2 51.047(17)
N2 Zn2 S4 105.48(6)
N2 Zn2 S2 110.48(6)
S4 Zn2 S2 118.42(3)
N2 Zn2 S1 102.10(6)
S4 Zn2 S1 120.56(3)
S2 Zn2 S1 98.63(2)
N2 Zn2 Zn1 131.81(6)
S4 Zn2 Zn1 122.53(2)
S2 Zn2 Zn1 51.366(18)
S1 Zn2 Zn1 51.266(17)

loop_
_geom_bond_atom_site_label_1
_geom_bond_atom_site_label_2
_geom_bond_distance
C1 C2 1.400(4)
C1 C27 1.410(4)
C1 S2 1.786(3)
C2 C24 1.400(4)
C2 C3 1.508(4)
C3 N1 1.494(3)
C3 H3A 0.99
C3 H3B 0.99
C4 N1 1.507(3)
C4 C5 1.510(4)
C4 H4A 0.99
C4 H4B 0.99
C5 C18 1.395(4)
C5 C6 1.414(4)
C6 C7 1.407(4)
C6 S3 1.778(3)
C7 C16 1.394(4)
C7 C8 1.496(4)
C8 C9 1.390(4)
C8 C15 1.395(4)
C9 C10 1.390(4)
C9 H9 0.95
C10 C12 1.384(4)
C10 C11 1.500(4)
C11 F3 1.332(4)
C11 F1 1.339(4)
C11 F2 1.339(4)
C12 C13 1.391(4)
C12 H12 0.95
C13 C15 1.390(4)
C13 C14 1.497(4)
C14 F4 1.317(4)
C14 F5 1.329(4)
C14 F6 1.339(4)
C15 H15 0.95
C16 C17 1.393(4)
C16 H16 0.95
C17 C18 1.386(4)
C17 C19 1.506(4)
C18 H18 0.95
C19 H19A 0.98
C19 H19B 0.98
C19 H19C 0.98
C20 N1 1.503(3)
C20 C21 1.531(4)
C20 H20A 0.99
C20 H20B 0.99
C21 C22 1.516(5)
C21 C23 1.528(4)
C21 H21 1
C22 H22A 0.98
C22 H22B 0.98
C22 H22C 0.98
C23 H23A 0.98
C23 H23B 0.98
C23 H23C 0.98
C24 C25 1.388(4)
C24 H24 0.95
C25 C26 1.384(4)
C25 C36 1.514(4)
C26 C27 1.399(4)
C26 H26 0.95
C27 C28 1.484(4)
C28 C35 1.392(4)
C28 C29 1.396(4)
C29 C30 1.390(4)
C29 H29 0.95
C30 C32 1.387(4)
C30 C31 1.503(4)
C31 F7 1.324(4)
C31 F8 1.329(4)
C31 F9 1.333(4)
C32 C33 1.387(4)
C32 H32 0.95
C33 C35 1.387(4)
C33 C34 1.505(4)
C34 F12 1.306(4)
C34 F10 1.308(4)
C34 F11 1.317(5)
C35 H35 0.95
C36 H36A 0.98
C36 H36B 0.98
C36 H36C 0.98
C37 C63 1.413(4)
C37 C38 1.414(4)
C37 S4 1.773(3)
C38 C60 1.393(4)
C38 C39 1.513(4)
C39 N2 1.501(3)
C39 H39A 0.99
C39 H39B 0.99
C40 N2 1.498(3)
C40 C41 1.511(4)
C40 H40A 0.99
C40 H40B 0.99
C41 C54 1.396(4)
C41 C42 1.407(4)
C42 C43 1.411(4)
C42 S1 1.796(3)
C43 C52 1.399(4)
C43 C44 1.491(4)
C44 C51 1.393(4)
C44 C45 1.397(4)
C45 C46 1.388(4)
C45 H45 0.95
C46 C48 1.382(5)
C46 C47 1.500(4)
C47 F15A 1.198(9)
C47 F14 1.273(5)
C47 F15 1.315(5)
C47 F13 1.387(5)
C47 F13A 1.388(10)
C47 F14A 1.489(10)
C48 C49 1.384(4)
C48 H48 0.95
C49 C51 1.394(4)
C49 C50 1.502(4)
C50 F18 1.311(4)
C50 F17 1.315(4)
C50 F16 1.316(4)
C51 H51 0.95
C52 C53 1.385(4)
C52 H52 0.95
C53 C54 1.390(4)
C53 C55 1.508(4)
C54 H54 0.95
C55 H55A 0.98
C55 H55B 0.98
C55 H55C 0.98
C56 N2 1.497(3)
C56 C57 1.541(4)
C56 H56A 0.99
C56 H56B 0.99
C57 C58 1.525(5)
C57 C59 1.531(5)
C57 H57 1
C58 H58A 0.98
C58 H58B 0.98
C58 H58C 0.98
C59 H59A 0.98
C59 H59B 0.98
C59 H59C 0.98
C60 C61 1.391(4)
C60 H60 0.95
C61 C62 1.387(4)
C61 C72 1.509(4)
C62 C63 1.399(4)
C62 H62 0.95
C63 C64 1.495(4)
C64 C65 1.395(4)
C64 C71 1.396(4)
C65 C66 1.391(4)
C65 H65 0.95
C66 C68 1.391(5)
C66 C67 1.497(5)
C67 F20 1.302(7)
C67 F21 1.324(9)
C67 F19A 1.325(9)
C67 F21A 1.327(12)
C67 F19 1.386(8)
C67 F20A 1.396(10)
C68 C69 1.382(4)
C68 H68 0.95
C69 C71 1.389(4)
C69 C70 1.496(5)
C70 F24 1.298(4)
C70 F22 1.311(5)
C70 F23 1.351(5)
C70 F23A 1.356(13)
C70 F22A 1.528(15)
C70 F24A 1.529(15)
C71 H71 0.95
C72 H72A 0.98
C72 H72B 0.98
C72 H72C 0.98
F23A F24A 1.511(18)
N1 Zn1 2.087(2)
N2 Zn2 2.047(2)
S1 Zn2 2.3931(7)
S1 Zn1 2.4005(7)
S2 Zn2 2.3224(7)
S2 Zn1 2.3904(7)
S3 Zn1 2.2519(7)
S4 Zn2 2.2229(7)
Zn1 Zn2 3.0066(4)

loop_
_geom_hbond_atom_site_label_D
_geom_hbond_atom_site_label_H
_geom_hbond_atom_site_label_A
_geom_hbond_distance_DH
_geom_hbond_distance_HA
_geom_hbond_distance_DA
_geom_hbond_angle_DHA
_geom_hbond_site_symmetry_A
C3 H3A S4 0.99 2.7 3.614(3) 153.7 .
C3 H3B F17 0.99 2.64 3.518(4) 148.6 2_575
C21 H21 S1 1 2.71 3.577(3) 145.6 .
C57 H57 F14 1 2.53 3.302(5) 133.6 2_576

loop_
_geom_torsion_atom_site_label_1
_geom_torsion_atom_site_label_2
_geom_torsion_atom_site_label_3
_geom_torsion_atom_site_label_4
_geom_torsion
C27 C1 C2 C24 3.0(4)
S2 C1 C2 C24 -175.8(2)
C27 C1 C2 C3 -173.7(2)
S2 C1 C2 C3 7.5(4)
C1 C2 C3 N1 -63.1(3)
C24 C2 C3 N1 120.2(3)
N1 C4 C5 C18 -116.1(3)
N1 C4 C5 C6 69.3(3)
C18 C5 C6 C7 -2.8(4)
C4 C5 C6 C7 171.8(2)
C18 C5 C6 S3 177.1(2)
C4 C5 C6 S3 -8.2(4)
C5 C6 C7 C16 3.1(4)
S3 C6 C7 C16 -176.9(2)
C5 C6 C7 C8 -174.5(2)
S3 C6 C7 C8 5.5(4)
C16 C7 C8 C9 -68.2(4)
C6 C7 C8 C9 109.5(3)
C16 C7 C8 C15 110.9(3)
C6 C7 C8 C15 -71.5(4)
C15 C8 C9 C10 1.0(4)
C7 C8 C9 C10 -180.0(3)
C8 C9 C10 C12 -1.0(4)
C8 C9 C10 C11 175.4(3)
C12 C10 C11 F3 -26.1(4)
C9 C10 C11 F3 157.4(3)
C12 C10 C11 F1 -147.3(3)
C9 C10 C11 F1 36.2(4)
C12 C10 C11 F2 94.0(3)
C9 C10 C11 F2 -82.6(3)
C9 C10 C12 C13 -0.1(4)
C11 C10 C12 C13 -176.6(3)
C10 C12 C13 C15 1.3(4)
C10 C12 C13 C14 179.2(3)
C15 C13 C14 F4 -34.7(4)
C12 C13 C14 F4 147.3(3)
C15 C13 C14 F5 -156.4(3)
C12 C13 C14 F5 25.7(4)
C15 C13 C14 F6 85.5(4)
C12 C13 C14 F6 -92.4(4)
C12 C13 C15 C8 -1.4(4)
C14 C13 C15 C8 -179.3(3)
C9 C8 C15 C13 0.2(4)
C7 C8 C15 C13 -178.8(3)
C6 C7 C16 C17 -0.7(4)
C8 C7 C16 C17 177.0(3)
C7 C16 C17 C18 -1.9(4)
C7 C16 C17 C19 178.2(3)
C16 C17 C18 C5 2.2(4)
C19 C17 C18 C5 -178.0(3)
C6 C5 C18 C17 0.2(4)
C4 C5 C18 C17 -174.5(3)
N1 C20 C21 C22 -138.8(3)
N1 C20 C21 C23 98.3(3)
C1 C2 C24 C25 0.0(4)
C3 C2 C24 C25 176.9(3)
C2 C24 C25 C26 -2.4(4)
C2 C24 C25 C36 177.1(3)
C24 C25 C26 C27 1.7(4)
C36 C25 C26 C27 -177.8(3)
C25 C26 C27 C1 1.2(4)
C25 C26 C27 C28 -175.3(3)
C2 C1 C27 C26 -3.6(4)
S2 C1 C27 C26 175.3(2)
C2 C1 C27 C28 172.8(2)
S2 C1 C27 C28 -8.3(3)
C26 C27 C28 C35 57.4(4)
C1 C27 C28 C35 -119.0(3)
C26 C27 C28 C29 -122.2(3)
C1 C27 C28 C29 61.4(4)
C35 C28 C29 C30 1.5(4)
C27 C28 C29 C30 -178.9(3)
C28 C29 C30 C32 -0.9(4)
C28 C29 C30 C31 -179.6(3)
C32 C30 C31 F7 138.0(3)
C29 C30 C31 F7 -43.4(4)
C32 C30 C31 F8 -102.0(4)
C29 C30 C31 F8 76.7(4)
C32 C30 C31 F9 17.6(4)
C29 C30 C31 F9 -163.8(3)
C29 C30 C32 C33 -0.5(4)
C31 C30 C32 C33 178.1(3)
C30 C32 C33 C35 1.4(4)
C30 C32 C33 C34 -178.1(3)
C32 C33 C34 F12 -137.6(4)
C35 C33 C34 F12 42.9(5)
C32 C33 C34 F10 -14.6(5)
C35 C33 C34 F10 165.9(3)
C32 C33 C34 F11 103.9(4)
C35 C33 C34 F11 -75.6(4)
C32 C33 C35 C28 -0.8(4)
C34 C33 C35 C28 178.7(3)
C29 C28 C35 C33 -0.6(4)
C27 C28 C35 C33 179.8(3)
C63 C37 C38 C60 -2.4(4)
S4 C37 C38 C60 176.4(2)
C63 C37 C38 C39 -176.6(2)
S4 C37 C38 C39 2.1(3)
C60 C38 C39 N2 113.9(3)
C37 C38 C39 N2 -71.7(3)
N2 C40 C41 C54 108.4(3)
N2 C40 C41 C42 -77.3(3)
C54 C41 C42 C43 4.6(4)
C40 C41 C42 C43 -169.7(2)
C54 C41 C42 S1 -177.7(2)
C40 C41 C42 S1 8.0(3)
C41 C42 C43 C52 -5.0(4)
S1 C42 C43 C52 177.3(2)
C41 C42 C43 C44 171.4(2)
S1 C42 C43 C44 -6.3(4)
C52 C43 C44 C51 -49.9(3)
C42 C43 C44 C51 133.6(3)
C52 C43 C44 C45 123.6(3)
C42 C43 C44 C45 -52.9(4)
C51 C44 C45 C46 1.2(4)
C43 C44 C45 C46 -172.4(2)
C44 C45 C46 C48 -1.6(4)
C44 C45 C46 C47 174.8(3)
C48 C46 C47 F15A -55.4(7)
C45 C46 C47 F15A 128.1(6)
C48 C46 C47 F14 124.3(4)
C45 C46 C47 F14 -52.1(4)
C48 C46 C47 F15 -106.9(4)
C45 C46 C47 F15 76.7(4)
C48 C46 C47 F13 5.3(4)
C45 C46 C47 F13 -171.1(3)
C48 C46 C47 F13A 88.5(6)
C45 C46 C47 F13A -87.9(6)
C48 C46 C47 F14A -173.5(4)
C45 C46 C47 F14A 10.1(5)
C45 C46 C48 C49 0.6(4)
C47 C46 C48 C49 -175.7(3)
C46 C48 C49 C51 0.8(4)
C46 C48 C49 C50 -179.5(3)
C48 C49 C50 F18 -58.6(4)
C51 C49 C50 F18 121.1(4)
C48 C49 C50 F17 62.4(4)
C51 C49 C50 F17 -117.9(3)
C48 C49 C50 F16 -178.6(3)
C51 C49 C50 F16 1.1(4)
C45 C44 C51 C49 0.1(4)
C43 C44 C51 C49 173.8(2)
C48 C49 C51 C44 -1.1(4)
C50 C49 C51 C44 179.2(3)
C42 C43 C52 C53 1.7(4)
C44 C43 C52 C53 -174.9(2)
C43 C52 C53 C54 1.9(4)
C43 C52 C53 C55 -179.7(3)
C52 C53 C54 C41 -2.4(4)
C55 C53 C54 C41 179.3(3)
C42 C41 C54 C53 -0.9(4)
C40 C41 C54 C53 173.7(2)
N2 C56 C57 C58 -95.6(3)
N2 C56 C57 C59 143.4(3)
C37 C38 C60 C61 -1.4(4)
C39 C38 C60 C61 173.1(2)
C38 C60 C61 C62 3.6(4)
C38 C60 C61 C72 -172.2(3)
C60 C61 C62 C63 -2.2(4)
C72 C61 C62 C63 173.6(3)
C61 C62 C63 C37 -1.5(4)
C61 C62 C63 C64 177.5(3)
C38 C37 C63 C62 3.8(4)
S4 C37 C63 C62 -174.9(2)
C38 C37 C63 C64 -175.2(2)
S4 C37 C63 C64 6.1(4)
C62 C63 C64 C65 -44.9(4)
C37 C63 C64 C65 134.1(3)
C62 C63 C64 C71 133.9(3)
C37 C63 C64 C71 -47.1(4)
C71 C64 C65 C66 0.4(4)
C63 C64 C65 C66 179.2(3)
C64 C65 C66 C68 0.7(5)
C64 C65 C66 C67 178.8(3)
C68 C66 C67 F20 57.2(6)
C65 C66 C67 F20 -120.9(5)
C68 C66 C67 F21 -177.4(5)
C65 C66 C67 F21 4.4(6)
C68 C66 C67 F19A -31.7(7)
C65 C66 C67 F19A 150.2(6)
C68 C66 C67 F21A -155.8(6)
C65 C66 C67 F21A 26.0(7)
C68 C66 C67 F19 -60.4(5)
C65 C66 C67 F19 121.4(5)
C68 C66 C67 F20A 83.7(6)
C65 C66 C67 F20A -94.5(6)
C65 C66 C68 C69 -1.1(5)
C67 C66 C68 C69 -179.2(3)
C66 C68 C69 C71 0.5(5)
C66 C68 C69 C70 179.8(3)
C68 C69 C70 F24 0.4(5)
C71 C69 C70 F24 179.8(3)
C68 C69 C70 F22 -126.6(3)
C71 C69 C70 F22 52.8(4)
C68 C69 C70 F23 122.5(4)
C71 C69 C70 F23 -58.2(4)
C68 C69 C70 F23A 160.0(8)
C71 C69 C70 F23A -20.6(9)
C68 C69 C70 F22A -96.2(6)
C71 C69 C70 F22A 83.1(6)
C68 C69 C70 F24A 95.4(6)
C71 C69 C70 F24A -85.2(6)
C68 C69 C71 C64 0.6(4)
C70 C69 C71 C64 -178.7(3)
C65 C64 C71 C69 -1.0(4)
C63 C64 C71 C69 -179.9(3)
F24 C70 F23A F24A 72.1(8)
F22 C70 F23A F24A 171.8(7)
F23 C70 F23A F24A -3.7(7)
C69 C70 F23A F24A -86.4(7)
F22A C70 F23A F24A 160.5(7)
F24 C70 F24A F23A -125.1(6)
F22 C70 F24A F23A -9.4(8)
F23 C70 F24A F23A 4.5(9)
C69 C70 F24A F23A 119.1(6)
F22A C70 F24A F23A -39.5(15)
C2 C3 N1 C20 -165.8(2)
C2 C3 N1 C4 -48.6(3)
C2 C3 N1 Zn1 73.0(2)
C21 C20 N1 C3 -56.9(3)
C21 C20 N1 C4 -176.4(2)
C21 C20 N1 Zn1 67.2(3)
C5 C4 N1 C3 89.5(3)
C5 C4 N1 C20 -152.3(2)
C5 C4 N1 Zn1 -35.3(3)
C57 C56 N2 C40 -66.2(3)
C57 C56 N2 C39 57.3(3)
C57 C56 N2 Zn2 173.9(2)
C41 C40 N2 C56 -54.4(3)
C41 C40 N2 C39 -178.6(2)
C41 C40 N2 Zn2 66.1(2)
C38 C39 N2 C56 176.7(2)
C38 C39 N2 C40 -57.8(3)
C38 C39 N2 Zn2 58.5(2)
C41 C42 S1 Zn2 37.3(2)
C43 C42 S1 Zn2 -145.05(19)
C41 C42 S1 Zn1 117.2(2)
C43 C42 S1 Zn1 -65.1(2)
C2 C1 S2 Zn2 -63.2(2)
C27 C1 S2 Zn2 118.00(19)
C2 C1 S2 Zn1 21.6(2)
C27 C1 S2 Zn1 -157.22(18)
C7 C6 S3 Zn1 127.8(2)
C5 C6 S3 Zn1 -52.1(2)
C63 C37 S4 Zn2 -135.6(2)
C38 C37 S4 Zn2 45.8(2)
